data_7110951
loop_
_publ_author_name
'Aresta, Michele'
'Ballivet-Tkatchenko, Danielle'
'Dell&#x2019;Amico, Daniela Belli'
'Boschi, Daniele'
'Calderazzo, Fausto'
'Labella, Luca'
'Bonnet, Michel C.'
'Faure, Ren\'e'
'Marchetti, Fabio'

_publ_section_title
;
 Isolation and structural determination of two derivatives of the elusive
 carbamic acid
;
_journal_issue 13
_journal_name_full 'Chemical Communications'
_journal_page_first 1099
_journal_paper_doi 10.1039/b002479l
_journal_year 2000
_chemical_formula_moiety '[(C6H5CH2)2NH2]+ [(C6H5CH2)2NCOO]-'
_chemical_formula_sum 'C29 H30 N2 O2'
_chemical_formula_weight 438.55
_chemical_name_systematic
; 
 N,N-dibenzylammonium N,N-dibenzylcarbamate
;
_space_group_IT_number 14
_symmetry_cell_setting monoclinic
_symmetry_space_group_name_Hall '-P 2yn'
_symmetry_space_group_name_H-M 'P 1 21/n 1'
_atom_sites_solution_hydrogens geom
_atom_sites_solution_primary direct
_atom_sites_solution_secondary difmap
_audit_creation_method SHELXL-97
_cell_angle_alpha 90.00
_cell_angle_beta 101.980(10)
_cell_angle_gamma 90.00
_cell_formula_units_Z 4
_cell_length_a 15.3390(10)
_cell_length_b 8.8500(10)
_cell_length_c 18.402(2)
_cell_measurement_reflns_used 35
_cell_measurement_temperature 173(2)
_cell_measurement_theta_max 24.798
_cell_measurement_theta_min 10.017
_cell_volume 2443.7(4)
_computing_cell_refinement 'Siemens XSCANS'
_computing_data_collection 'Siemens XSCANS'
_computing_data_reduction 'Siemens SHELXTL'
_computing_molecular_graphics 'Siemens SHELXTL'
_computing_publication_material 'Siemens SHELXTL'
_computing_structure_refinement 'SHELXL-97 (Sheldrick, 1997)'
_computing_structure_solution SIR-92
_diffrn_ambient_temperature 173(2)
_diffrn_measured_fraction_theta_full 0.835
_diffrn_measured_fraction_theta_max 0.835
_diffrn_measurement_device 'Siemens P4'
_diffrn_measurement_method '2\q/\w scans'
_diffrn_radiation_monochromator graphite
_diffrn_radiation_source 'sealed tube'
_diffrn_radiation_type MoK\a
_diffrn_reflns_av_R_equivalents 0.0215
_diffrn_reflns_av_sigmaI/netI 0.0464
_diffrn_reflns_limit_h_max 0
_diffrn_reflns_limit_h_min -17
_diffrn_reflns_limit_k_max 8
_diffrn_reflns_limit_k_min 0
_diffrn_reflns_limit_l_max 21
_diffrn_reflns_limit_l_min -20
_diffrn_reflns_number 3575
_diffrn_reflns_theta_full 24.00
_diffrn_reflns_theta_max 24.00
_diffrn_reflns_theta_min 2.26
_diffrn_standards_interval_count 97
_diffrn_standards_number 3
_exptl_absorpt_coefficient_mu 0.075
_exptl_absorpt_correction_T_max 0.9863
_exptl_absorpt_correction_T_min 0.9674
_exptl_absorpt_correction_type integration
_exptl_crystal_colour colorless
_exptl_crystal_density_diffrn 1.192
_exptl_crystal_density_method 'not measured'
_exptl_crystal_description 'fragment of a stick'
_exptl_crystal_F_000 936
_exptl_crystal_size_max 0.20
_exptl_crystal_size_mid 0.84
_exptl_crystal_size_min 0.48
_refine_diff_density_max 0.128
_refine_diff_density_min -0.148
_refine_diff_density_rms 0.037
_refine_ls_extinction_method none
_refine_ls_goodness_of_fit_ref 1.042
_refine_ls_hydrogen_treatment mixed
_refine_ls_matrix_type full
_refine_ls_number_parameters 298
_refine_ls_number_reflns 3438
_refine_ls_number_restraints 0
_refine_ls_restrained_S_all 1.042
_refine_ls_R_factor_all 0.0850
_refine_ls_R_factor_gt 0.0447
_refine_ls_shift/su_max 0.000
_refine_ls_shift/su_mean 0.000
_refine_ls_structure_factor_coef Fsqd
_refine_ls_weighting_details 'w=1/[\s^2^(Fo^2^)+(0.0442P)^2^+0.1399P] where P=(Fo^2^+2Fc^2^)/3'
_refine_ls_weighting_scheme calc
_refine_ls_wR_factor_gt 0.0880
_refine_ls_wR_factor_ref 0.1039
_reflns_number_gt 2276
_reflns_number_total 3438
_reflns_threshold_expression >2sigma(I)
_cod_data_source_file b002479lsup1.cif
_cod_data_source_block cbammbr
_cod_depositor_comments
;
The following automatic conversions were performed:

'_symmetry_cell_setting' value 'Monoclinic' changed to 'monoclinic'
according to /home/saulius/struct/CIF-dictionaries/cif_core.dic
dictionary named 'cif_core.dic' version 2.4.2 from 2011-04-26.

Automatic conversion script
Id: cif_fix_values 1891 2012-01-12 08:04:46Z andrius 

The following automatic conversions were performed:

'_refine_ls_weighting_scheme' value 'calc
w=1/[\s^2^(Fo^2^)+(0.0442P)^2^+0.1399P] where P=(Fo^2^+2Fc^2^)/3' was
changed to 'calc'. New tag '_refine_ls_weighting_details' was
created. The value of the new tag was set to
'w=1/[\s^2^(Fo^2^)+(0.0442P)^2^+0.1399P] where P=(Fo^2^+2Fc^2^)/3'.

Automatic conversion script
Id: cif_fix_values 3143 2015-03-26 13:38:13Z robertas 
;
_cod_original_sg_symbol_H-M 'P2(1)/n  '
_cod_database_code 7110951

loop_
_symmetry_equiv_pos_as_xyz
'x, y, z'
'-x+1/2, y+1/2, -z+1/2'
'-x, -y, -z'
'x-1/2, -y-1/2, z-1/2'

loop_
_atom_site_label
_atom_site_type_symbol
_atom_site_fract_x
_atom_site_fract_y
_atom_site_fract_z
_atom_site_U_iso_or_equiv
_atom_site_adp_type
_atom_site_occupancy
_atom_site_calc_flag
_atom_site_refinement_flags
O1 O 0.36499(10) 0.7157(2) 0.80427(9) 0.0356(4) Uani 1 d .
O2 O 0.35843(11) 0.4708(2) 0.77423(9) 0.0390(4) Uani 1 d .
C1 C 0.40083(15) 0.5899(3) 0.79722(12) 0.0295(6) Uani 1 d .
N1 N 0.49315(12) 0.5811(2) 0.81529(11) 0.0319(5) Uani 1 d .
C2 C 0.54788(15) 0.7116(3) 0.84105(13) 0.0358(6) Uani 1 d .
H2A H 0.5875 0.6867 0.8878 0.046 Uiso 1 calc R
H2B H 0.5096 0.7935 0.8504 0.046 Uiso 1 calc R
C3 C 0.60313(15) 0.7659(3) 0.78687(13) 0.0363(6) Uani 1 d .
C4 C 0.56339(18) 0.7988(3) 0.71445(15) 0.0496(7) Uani 1 d .
H4 H 0.5021 0.7867 0.6987 0.064 Uiso 1 calc R
C5 C 0.6135(2) 0.8498(4) 0.66445(16) 0.0605(8) Uani 1 d .
H5 H 0.5859 0.8712 0.6156 0.079 Uiso 1 calc R
C6 C 0.7039(2) 0.8686(4) 0.6876(2) 0.0741(11) Uani 1 d .
H6 H 0.7378 0.9028 0.6545 0.096 Uiso 1 calc R
C7 C 0.7439(2) 0.8366(6) 0.7596(2) 0.0923(14) Uani 1 d .
H7 H 0.8051 0.8494 0.7754 0.120 Uiso 1 calc R
C8 C 0.69376(18) 0.7852(4) 0.80911(17) 0.0619(9) Uani 1 d .
H8 H 0.7216 0.7636 0.8579 0.081 Uiso 1 calc R
C9 C 0.53784(16) 0.4421(3) 0.80234(13) 0.0367(6) Uani 1 d .
H9A H 0.5941 0.4681 0.7892 0.048 Uiso 1 calc R
H9B H 0.5017 0.3912 0.7599 0.048 Uiso 1 calc R
C10 C 0.55633(14) 0.3322(3) 0.86694(13) 0.0313(6) Uani 1 d .
C11 C 0.58564(17) 0.1875(3) 0.85702(15) 0.0431(7) Uani 1 d .
H11 H 0.5941 0.1582 0.8104 0.056 Uiso 1 calc R
C12 C 0.60260(19) 0.0856(3) 0.91511(17) 0.0551(8) Uani 1 d .
H12 H 0.6216 -0.0117 0.9073 0.072 Uiso 1 calc R
C13 C 0.59134(18) 0.1279(4) 0.98464(16) 0.0523(8) Uani 1 d .
H13 H 0.6021 0.0589 1.0236 0.068 Uiso 1 calc R
C14 C 0.56430(17) 0.2714(4) 0.99628(15) 0.0488(7) Uani 1 d .
H14 H 0.5582 0.3011 1.0434 0.063 Uiso 1 calc R
C15 C 0.54604(15) 0.3725(3) 0.93748(13) 0.0387(6) Uani 1 d .
H15 H 0.5265 0.4694 0.9455 0.050 Uiso 1 calc R
N2 N 0.30849(12) 0.1783(2) 0.76445(10) 0.0315(5) Uani 1 d .
H1N H 0.2472 0.1819 0.7401 0.041 Uiso 1 d .
H2N H 0.3344 0.2784 0.7691 0.041 Uiso 1 d .
C16 C 0.35393(17) 0.0820(3) 0.71631(14) 0.0401(6) Uani 1 d .
H16A H 0.3160 -0.0035 0.6982 0.052 Uiso 1 calc R
H16B H 0.4091 0.0430 0.7460 0.052 Uiso 1 calc R
C17 C 0.37436(16) 0.1675(3) 0.65092(13) 0.0366(6) Uani 1 d .
C18 C 0.30733(17) 0.2307(3) 0.59729(14) 0.0439(7) Uani 1 d .
H18 H 0.2483 0.2227 0.6021 0.057 Uiso 1 calc R
C19 C 0.3271(2) 0.3054(4) 0.53678(16) 0.0564(8) Uani 1 d .
H19 H 0.2816 0.3470 0.5011 0.073 Uiso 1 calc R
C20 C 0.4146(2) 0.3183(4) 0.52938(16) 0.0602(9) Uani 1 d .
H20 H 0.4281 0.3687 0.4887 0.078 Uiso 1 calc R
C21 C 0.4816(2) 0.2568(4) 0.58202(16) 0.0598(9) Uani 1 d .
H21 H 0.5405 0.2661 0.5771 0.078 Uiso 1 calc R
C22 C 0.46194(17) 0.1808(3) 0.64260(14) 0.0479(7) Uani 1 d .
H22 H 0.5077 0.1386 0.6778 0.062 Uiso 1 calc R
C23 C 0.31534(16) 0.1083(3) 0.83938(13) 0.0390(6) Uani 1 d .
H23A H 0.3776 0.1032 0.8641 0.051 Uiso 1 calc R
H23B H 0.2926 0.0059 0.8333 0.051 Uiso 1 calc R
C24 C 0.26445(15) 0.1954(3) 0.88755(12) 0.0344(6) Uani 1 d .
C25 C 0.30407(16) 0.3136(3) 0.93156(13) 0.0433(7) Uani 1 d .
H25 H 0.3625 0.3403 0.9308 0.056 Uiso 1 calc R
C26 C 0.25830(18) 0.3927(3) 0.97663(14) 0.0478(7) Uani 1 d .
H26 H 0.2858 0.4722 1.0056 0.062 Uiso 1 calc R
C27 C 0.17194(18) 0.3536(3) 0.97844(14) 0.0481(7) Uani 1 d .
H27 H 0.1408 0.4067 1.0085 0.063 Uiso 1 calc R
C28 C 0.13172(17) 0.2351(4) 0.93534(14) 0.0501(8) Uani 1 d .
H28 H 0.0736 0.2078 0.9368 0.065 Uiso 1 calc R
C29 C 0.17749(17) 0.1570(3) 0.89010(13) 0.0426(7) Uani 1 d .
H29 H 0.1497 0.0778 0.8610 0.055 Uiso 1 calc R

loop_
_atom_site_aniso_label
_atom_site_aniso_U_11
_atom_site_aniso_U_22
_atom_site_aniso_U_33
_atom_site_aniso_U_23
_atom_site_aniso_U_13
_atom_site_aniso_U_12
O1 0.0322(9) 0.0291(11) 0.0468(10) -0.0032(8) 0.0108(7) 0.0040(8)
O2 0.0402(10) 0.0293(12) 0.0470(10) -0.0014(8) 0.0077(8) -0.0064(8)
C1 0.0331(12) 0.0298(17) 0.0279(12) 0.0040(11) 0.0116(9) -0.0007(13)
N1 0.0304(10) 0.0263(13) 0.0411(11) -0.0025(9) 0.0125(8) 0.0004(9)
C2 0.0334(12) 0.0366(16) 0.0388(13) -0.0032(11) 0.0112(10) -0.0034(12)
C3 0.0347(13) 0.0348(16) 0.0425(14) 0.0002(12) 0.0153(11) -0.0017(12)
C4 0.0458(15) 0.057(2) 0.0476(16) 0.0023(14) 0.0144(12) -0.0059(14)
C5 0.073(2) 0.067(2) 0.0468(16) 0.0079(16) 0.0244(15) -0.0045(18)
C6 0.063(2) 0.097(3) 0.073(2) 0.013(2) 0.0396(17) -0.015(2)
C7 0.0444(17) 0.155(4) 0.083(3) 0.029(3) 0.0269(17) -0.018(2)
C8 0.0374(15) 0.090(3) 0.0600(18) 0.0166(18) 0.0134(13) -0.0080(16)
C9 0.0380(13) 0.0362(17) 0.0394(14) -0.0013(12) 0.0163(11) 0.0054(12)
C10 0.0229(11) 0.0330(17) 0.0381(13) -0.0031(11) 0.0067(9) -0.0035(11)
C11 0.0487(15) 0.0362(18) 0.0409(14) -0.0083(13) 0.0012(12) 0.0011(14)
C12 0.0606(18) 0.0318(18) 0.065(2) -0.0029(15) -0.0053(15) 0.0006(14)
C13 0.0495(16) 0.049(2) 0.0545(18) 0.0164(15) 0.0015(13) -0.0064(15)
C14 0.0461(15) 0.061(2) 0.0432(15) 0.0081(14) 0.0183(12) 0.0008(15)
C15 0.0360(13) 0.0419(18) 0.0421(14) 0.0007(13) 0.0172(11) 0.0019(12)
N2 0.0302(10) 0.0280(12) 0.0373(10) 0.0001(9) 0.0094(8) -0.0014(9)
C16 0.0404(13) 0.0348(16) 0.0472(15) -0.0052(12) 0.0139(12) 0.0051(12)
C17 0.0412(14) 0.0320(16) 0.0385(13) -0.0105(12) 0.0125(11) -0.0001(12)
C18 0.0406(14) 0.0470(18) 0.0465(15) -0.0001(13) 0.0150(12) 0.0042(13)
C19 0.0616(18) 0.062(2) 0.0489(16) 0.0070(15) 0.0182(14) 0.0116(16)
C20 0.074(2) 0.067(2) 0.0485(17) 0.0006(16) 0.0319(16) 0.0036(18)
C21 0.0517(17) 0.082(2) 0.0542(17) -0.0119(17) 0.0317(15) -0.0043(17)
C22 0.0408(14) 0.063(2) 0.0420(14) -0.0123(14) 0.0146(12) 0.0041(14)
C23 0.0380(13) 0.0387(17) 0.0411(14) 0.0096(12) 0.0102(11) 0.0021(12)
C24 0.0350(13) 0.0370(16) 0.0310(12) 0.0096(11) 0.0067(10) -0.0011(12)
C25 0.0348(13) 0.0529(19) 0.0424(14) 0.0039(13) 0.0085(11) -0.0073(13)
C26 0.0517(16) 0.0491(19) 0.0420(15) -0.0058(13) 0.0085(12) -0.0067(14)
C27 0.0515(16) 0.060(2) 0.0353(14) 0.0016(14) 0.0141(12) 0.0049(15)
C28 0.0393(14) 0.072(2) 0.0424(14) -0.0026(15) 0.0162(12) -0.0103(15)
C29 0.0431(14) 0.0508(18) 0.0355(13) -0.0016(13) 0.0121(11) -0.0115(13)

loop_
_atom_type_symbol
_atom_type_description
_atom_type_scat_dispersion_real
_atom_type_scat_dispersion_imag
_atom_type_scat_source
C C 0.0033 0.0016 'International Tables Vol C Tables 4.2.6.8 and 6.1.1.4'
H H 0.0000 0.0000 'International Tables Vol C Tables 4.2.6.8 and 6.1.1.4'
N N 0.0061 0.0033 'International Tables Vol C Tables 4.2.6.8 and 6.1.1.4'
O O 0.0106 0.0060 'International Tables Vol C Tables 4.2.6.8 and 6.1.1.4'

loop_
_geom_angle_atom_site_label_1
_geom_angle_atom_site_label_2
_geom_angle_atom_site_label_3
_geom_angle
O1 C1 O2 124.4(2)
O1 C1 N1 118.0(2)
O2 C1 N1 117.5(2)
C1 N1 C2 121.8(2)
C1 N1 C9 120.1(2)
C2 N1 C9 117.90(19)
N1 C2 C3 113.8(2)
C8 C3 C4 118.6(2)
C8 C3 C2 120.8(2)
C4 C3 C2 120.6(2)
C3 C4 C5 121.0(3)
C6 C5 C4 119.7(3)
C7 C6 C5 119.7(3)
C6 C7 C8 120.4(3)
C3 C8 C7 120.7(3)
N1 C9 C10 115.64(19)
C11 C10 C15 117.8(2)
C11 C10 C9 120.3(2)
C15 C10 C9 122.0(2)
C12 C11 C10 121.1(3)
C13 C12 C11 120.1(3)
C14 C13 C12 119.9(3)
C13 C14 C15 119.7(3)
C10 C15 C14 121.3(3)
C23 N2 C16 110.88(19)
N2 C16 C17 112.6(2)
C18 C17 C22 118.6(2)
C18 C17 C16 121.6(2)
C22 C17 C16 119.8(2)
C19 C18 C17 120.8(2)
C18 C19 C20 120.0(3)
C21 C20 C19 119.9(3)
C20 C21 C22 120.3(3)
C21 C22 C17 120.4(3)
N2 C23 C24 112.6(2)
C25 C24 C29 118.3(2)
C25 C24 C23 120.8(2)
C29 C24 C23 120.9(2)
C26 C25 C24 121.2(2)
C27 C26 C25 119.9(3)
C26 C27 C28 119.7(3)
C27 C28 C29 120.3(2)
C28 C29 C24 120.7(3)

loop_
_geom_bond_atom_site_label_1
_geom_bond_atom_site_label_2
_geom_bond_distance
O1 C1 1.261(3)
O2 C1 1.264(3)
C1 N1 1.388(3)
N1 C2 1.449(3)
N1 C9 1.451(3)
C2 C3 1.515(3)
C3 C8 1.376(4)
C3 C4 1.376(4)
C4 C5 1.391(4)
C5 C6 1.374(5)
C6 C7 1.370(5)
C7 C8 1.385(4)
C9 C10 1.517(3)
C10 C11 1.382(4)
C10 C15 1.387(3)
C11 C12 1.382(4)
C12 C13 1.378(4)
C13 C14 1.366(4)
C14 C15 1.388(4)
N2 C23 1.495(3)
N2 C16 1.501(3)
C16 C17 1.509(3)
C17 C18 1.387(4)
C17 C22 1.388(3)
C18 C19 1.382(4)
C19 C20 1.382(4)
C20 C21 1.370(4)
C21 C22 1.388(4)
C23 C24 1.509(3)
C24 C25 1.384(4)
C24 C29 1.387(3)
C25 C26 1.383(4)
C26 C27 1.376(4)
C27 C28 1.381(4)
C28 C29 1.381(4)
